data_7220352
loop_
_publ_author_name
'Wang, Xiu-Li'
'Gong, Chun-Hua'
'Zhang, Ju-Wen'
'Liu, Guo-Cheng'
'Kan, Xiao-Min'
'Xu, Na'

_publ_section_title
;
 Polyoxometalate-directed assembly of various multinuclear metal--organic
 complexes with 4-amino-1,2,4-triazole and selective photocatalysis for
 organic dye degradation
;
_journal_issue 22
_journal_name_full CrystEngComm
_journal_page_first 4179
_journal_paper_doi 10.1039/C5CE00411J
_journal_volume 17
_journal_year 2015
_chemical_formula_sum 'C12 H38 Cu2 N24 O47 Si W12'
_chemical_formula_weight 3631.03
_chemical_name_systematic
; 
 ? 
;
_space_group_IT_number 15
_symmetry_cell_setting monoclinic
_symmetry_space_group_name_Hall '-I 2ya'
_symmetry_space_group_name_H-M 'I 1 2/a 1'
_atom_sites_solution_hydrogens geom
_atom_sites_solution_primary direct
_atom_sites_solution_secondary difmap
_audit_creation_method SHELXL-97
_audit_update_record
;
2015-04-15 deposited with the CCDC.
2015-04-21 downloaded from the CCDC.
;
_cell_angle_alpha 90
_cell_angle_beta 109.215(1)
_cell_angle_gamma 90
_cell_formula_units_Z 4
_cell_length_a 18.331(12)
_cell_length_b 13.2839(9)
_cell_length_c 26.055(2)
_cell_measurement_temperature 296(2)
_cell_measurement_theta_max 25.10
_cell_measurement_theta_min 1.74
_cell_volume 5991(4)
_computing_cell_refinement 'SMART (Bruker, 2001)'
_computing_data_collection 'SMART (Bruker, 2001)'
_computing_data_reduction 'SAINT+ (Bruker, 1999)'
_computing_molecular_graphics 'PLATON (Spek, 2003)'
_computing_publication_material 'SHELXTL (1998)'
_computing_structure_refinement 'SHELXL-97 (Sheldrick, 2008)'
_computing_structure_solution 'SHELXS-97 (Sheldrick, 2008)'
_diffrn_ambient_temperature 296(2)
_diffrn_measured_fraction_theta_full 0.994
_diffrn_measured_fraction_theta_max 0.994
_diffrn_measurement_device_type 'CCD area detector'
_diffrn_measurement_method 'phi and omega scans'
_diffrn_radiation_monochromator graphite
_diffrn_radiation_source 'fine-focus sealed tube'
_diffrn_radiation_type MoK\a
_diffrn_radiation_wavelength 0.71073
_diffrn_reflns_av_R_equivalents 0.0503
_diffrn_reflns_av_unetI/netI 0.0599
_diffrn_reflns_limit_h_max 21
_diffrn_reflns_limit_h_min -21
_diffrn_reflns_limit_k_max 15
_diffrn_reflns_limit_k_min -15
_diffrn_reflns_limit_l_max 19
_diffrn_reflns_limit_l_min -31
_diffrn_reflns_number 15028
_diffrn_reflns_theta_full 25.10
_diffrn_reflns_theta_max 25.10
_diffrn_reflns_theta_min 1.74
_exptl_absorpt_coefficient_mu 23.770
_exptl_absorpt_correction_T_max 0.1153
_exptl_absorpt_correction_T_min 0.0997
_exptl_absorpt_correction_type multi-scan
_exptl_absorpt_process_details sadabs
_exptl_crystal_colour BLUE
_exptl_crystal_density_diffrn 4.026
_exptl_crystal_density_method 'not measured'
_exptl_crystal_description BLOCK
_exptl_crystal_F_000 6452
_exptl_crystal_size_max 0.18
_exptl_crystal_size_mid 0.17
_exptl_crystal_size_min 0.16
_refine_diff_density_max 3.201
_refine_diff_density_min -4.052
_refine_diff_density_rms 0.694
_refine_ls_extinction_method none
_refine_ls_goodness_of_fit_ref 1.063
_refine_ls_hydrogen_treatment constr
_refine_ls_matrix_type full
_refine_ls_number_parameters 462
_refine_ls_number_reflns 5310
_refine_ls_number_restraints 403
_refine_ls_restrained_S_all 1.034
_refine_ls_R_factor_all 0.1271
_refine_ls_R_factor_gt 0.1225
_refine_ls_shift/su_max 0.004
_refine_ls_shift/su_mean 0.000
_refine_ls_structure_factor_coef Fsqd
_refine_ls_weighting_details 'calc w=1/[\s^2^(Fo^2^)+(0.0000P)^2^+8508.7236P] where P=(Fo^2^+2Fc^2^)/3'
_refine_ls_weighting_scheme calc
_refine_ls_wR_factor_gt 0.2812
_refine_ls_wR_factor_ref 0.2838
_reflns_number_gt 4931
_reflns_number_total 5310
_reflns_threshold_expression >2sigma(I)
_cod_data_source_file c5ce00411j2.cif
_cod_data_source_block 2
_cod_depositor_comments 'Adding full bibliography for 7220351--7220355.cif.'
_cod_original_cell_volume 5991.2(7)
_cod_original_sg_symbol_H-M I2/a
_cod_database_code 7220352

loop_
_symmetry_equiv_pos_as_xyz
'x, y, z'
'-x+1/2, y, -z'
'x+1/2, y+1/2, z+1/2'
'-x+1, y+1/2, -z+1/2'
'-x, -y, -z'
'x-1/2, -y, z'
'-x+1/2, -y+1/2, -z+1/2'
'x, -y+1/2, z+1/2'

loop_
_atom_site_label
_atom_site_type_symbol
_atom_site_fract_x
_atom_site_fract_y
_atom_site_fract_z
_atom_site_U_iso_or_equiv
_atom_site_adp_type
_atom_site_occupancy
_atom_site_symmetry_multiplicity
_atom_site_calc_flag
_atom_site_refinement_flags
Cu1 Cu 0.2660(3) 0.2992(4) -0.0644(2) 0.0201(11) Uani 1 1 d .
Si1 Si 0.2500 0.7500 -0.2500 0.024(4) Uani 1 2 d SU
W1 W 0.27511(14) 0.58109(16) -0.34738(8) 0.0354(6) Uani 1 1 d .
W2 W 0.39341(12) 0.76877(19) -0.12033(8) 0.0350(6) Uani 1 1 d .
W3 W 0.42011(12) 0.60604(16) -0.22041(10) 0.0350(6) Uani 1 1 d .
W4 W 0.13394(11) 0.53051(14) -0.28552(8) 0.0251(5) Uani 1 1 d .
W5 W 0.28097(12) 0.54764(14) -0.15741(8) 0.0241(5) Uani 1 1 d .
W6 W 0.11329(11) 0.69733(15) -0.18457(8) 0.0240(5) Uani 1 1 d .
N1 N 0.415(2) 0.275(3) -0.0882(18) 0.038(5) Uani 1 1 d DU
N2 N 0.356(2) 0.228(3) -0.0740(17) 0.033(5) Uani 1 1 d DU
N3 N 0.449(2) 0.120(3) -0.0654(18) 0.037(5) Uani 1 1 d DU
N4 N 0.496(3) 0.034(3) -0.0540(19) 0.045(7) Uani 1 1 d DU
H4B H 0.4796 -0.0203 -0.0434 0.054 Uiso 1 1 calc R
H4C H 0.5406 0.0357 -0.0577 0.054 Uiso 1 1 calc R
N5 N 0.165(2) 0.364(3) -0.0011(12) 0.019(5) Uani 1 1 d DU
N6 N 0.178(2) 0.371(3) -0.0511(12) 0.023(4) Uani 1 1 d DU
N7 N 0.073(2) 0.458(3) -0.0579(15) 0.020(5) Uani 1 1 d U
N8 N 0.009(2) 0.524(3) -0.0741(15) 0.025(6) Uani 1 1 d U
H8WB H 0.0258 0.5903 -0.0793 0.037 Uiso 1 1 d R
H8WC H -0.0275 0.5002 -0.1075 0.037 Uiso 1 1 d R
N9 N 0.196(2) 0.253(3) -0.1357(16) 0.028(4) Uani 1 1 d U
N10 N 0.124(2) 0.207(3) -0.1422(16) 0.026(4) Uani 1 1 d U
N11 N 0.144(2) 0.209(3) -0.2214(17) 0.029(5) Uani 1 1 d U
N12 N 0.138(2) 0.202(3) -0.2757(17) 0.033(6) Uani 1 1 d U
H12B H 0.1319 0.1327 -0.2867 0.050 Uiso 1 1 d R
H12C H 0.0932 0.2393 -0.2967 0.050 Uiso 1 1 d R
O1 O 0.500(2) 0.542(3) -0.2009(17) 0.050(10) Uani 1 1 d U
O1W O 0.2500 0.179(4) 0.0000 0.041(13) Uani 1 2 d SDU
H1WA H 0.2949 0.1378 0.0151 0.049 Uiso 1 1 d RD
O2 O 0.447(3) 0.692(5) -0.158(2) 0.082(16) Uani 1 1 d U
O2W O 0.388(5) 0.103(6) 0.053(3) 0.13(3) Uani 1 1 d U
H2WB H 0.4229 0.1419 0.0409 0.191 Uiso 1 1 d R
H2WA H 0.3958 0.1161 0.0905 0.191 Uiso 1 1 d R
O3 O 0.462(2) 0.773(3) -0.0586(16) 0.049(10) Uani 1 1 d U
O3W O 0.334(5) 0.840(7) -0.493(4) 0.15(3) Uani 1 1 d U
H3WA H 0.3023 0.8512 -0.5272 0.232 Uiso 1 1 d R
H3WB H 0.3510 0.9042 -0.4762 0.232 Uiso 1 1 d R
O4 O 0.446(3) 0.705(4) -0.263(2) 0.076(15) Uani 1 1 d U
O4W O 0.342(4) 0.622(6) -0.480(3) 0.12(2) Uani 1 1 d U
H4WB H 0.3430 0.6943 -0.4823 0.179 Uiso 1 1 d R
H4WA H 0.3588 0.5928 -0.5074 0.179 Uiso 1 1 d R
O5 O 0.414(3) 0.880(4) -0.155(2) 0.067(13) Uani 1 1 d U
O6 O 0.314(3) 0.850(4) -0.107(2) 0.062(12) Uani 1 1 d U
O7 O 0.351(3) 0.546(4) -0.284(2) 0.067(13) Uani 1 1 d U
O8 O 0.209(2) 0.511(3) -0.3230(15) 0.038(9) Uani 1 1 d U
O9 O 0.288(2) 0.499(3) -0.3954(15) 0.038(9) Uani 1 1 d U
O10 O 0.081(2) 0.423(3) -0.2995(17) 0.045(10) Uani 1 1 d U
O11 O 0.086(3) 0.603(3) -0.2436(17) 0.052(11) Uani 1 1 d U
O12 O 0.193(3) 0.613(3) -0.1456(18) 0.055(11) Uani 1 1 d U
O13 O 0.166(3) 0.811(3) -0.1428(19) 0.069(15) Uani 1 1 d .
O14 O 0.047(2) 0.668(3) -0.1556(15) 0.040(9) Uani 1 1 d U
O15 O 0.209(2) 0.490(3) -0.2205(15) 0.039(9) Uani 1 1 d U
O16 O 0.2934(19) 0.446(2) -0.1132(13) 0.027(7) Uani 1 1 d U
O17 O 0.368(3) 0.525(4) -0.181(2) 0.077(15) Uani 1 1 d U
O18 O 0.343(3) 0.642(4) -0.106(2) 0.070(14) Uani 1 1 d U
O19 O 0.299(3) 0.836(5) -0.202(2) 0.020(13) Uani 0.50 1 d PU
O20 O 0.311(3) 0.685(4) -0.202(2) 0.015(12) Uani 0.50 1 d PU
O21 O 0.213(3) 0.664(4) -0.229(2) 0.019(12) Uani 0.50 1 d PU
O22 O 0.185(3) 0.795(4) -0.223(2) 0.017(12) Uani 0.50 1 d PU
C1 C 0.464(3) 0.210(4) -0.090(2) 0.039(8) Uani 1 1 d U
H1A H 0.5035 0.2192 -0.1040 0.047 Uiso 1 1 calc R
C2 C 0.376(3) 0.137(4) -0.0628(19) 0.028(10) Uani 1 1 d U
H2A H 0.3452 0.0878 -0.0541 0.033 Uiso 1 1 calc R
C3 C 0.209(3) 0.250(4) -0.182(2) 0.039(13) Uani 1 1 d U
H3A H 0.2537 0.2710 -0.1872 0.047 Uiso 1 1 calc R
C4 C 0.096(3) 0.181(4) -0.1919(19) 0.025(10) Uani 1 1 d U
H4A H 0.0497 0.1472 -0.2067 0.031 Uiso 1 1 calc R
C5 C 0.126(2) 0.432(3) -0.0867(18) 0.020(9) Uani 1 1 d U
H5A H 0.1254 0.4523 -0.1211 0.024 Uiso 1 1 calc R
C6 C 0.096(2) 0.417(3) -0.0082(17) 0.017(9) Uani 1 1 d U
H6A H 0.0711 0.4228 0.0173 0.021 Uiso 1 1 calc R

loop_
_atom_site_aniso_label
_atom_site_aniso_U_11
_atom_site_aniso_U_22
_atom_site_aniso_U_33
_atom_site_aniso_U_23
_atom_site_aniso_U_13
_atom_site_aniso_U_12
Cu1 0.016(2) 0.027(3) 0.015(2) -0.011(2) 0.003(2) 0.004(2)
Si1 0.028(7) 0.015(7) 0.031(7) -0.001(6) 0.013(6) 0.001(6)
W1 0.0574(15) 0.0282(11) 0.0255(11) 0.0002(9) 0.0202(10) 0.0179(10)
W2 0.0279(11) 0.0570(15) 0.0196(10) 0.0004(10) 0.0072(8) 0.0000(10)
W3 0.0221(10) 0.0269(11) 0.0549(14) -0.0015(10) 0.0113(10) 0.0120(8)
W4 0.0293(10) 0.0196(9) 0.0312(11) 0.0071(8) 0.0166(8) -0.0018(8)
W5 0.0368(11) 0.0161(9) 0.0272(10) 0.0087(7) 0.0213(9) 0.0018(8)
W6 0.0260(10) 0.0251(10) 0.0266(10) 0.0091(8) 0.0166(8) -0.0008(8)
N1 0.038(7) 0.037(7) 0.039(7) 0.001(6) 0.012(6) 0.000(6)
N2 0.034(6) 0.032(6) 0.034(6) 0.000(5) 0.012(5) 0.001(5)
N3 0.038(7) 0.037(7) 0.037(7) 0.001(6) 0.013(6) 0.001(6)
N4 0.044(9) 0.042(9) 0.045(9) 0.000(7) 0.010(7) 0.004(7)
N5 0.019(7) 0.020(7) 0.021(7) 0.001(6) 0.010(6) 0.000(6)
N6 0.024(6) 0.022(6) 0.024(6) 0.001(5) 0.010(5) 0.001(5)
N7 0.020(7) 0.020(7) 0.022(7) 0.000(6) 0.007(6) 0.002(6)
N8 0.024(8) 0.026(8) 0.025(8) 0.002(7) 0.007(7) 0.002(7)
N9 0.029(6) 0.027(6) 0.029(6) 0.000(5) 0.010(5) 0.001(5)
N10 0.027(6) 0.025(6) 0.027(6) 0.000(5) 0.011(5) 0.002(5)
N11 0.029(7) 0.026(7) 0.031(7) -0.001(6) 0.009(6) 0.001(6)
N12 0.036(9) 0.030(9) 0.032(9) -0.005(7) 0.009(7) 0.005(7)
O1 0.049(13) 0.054(14) 0.050(13) 0.001(9) 0.021(9) 0.002(9)
O1W 0.039(14) 0.041(14) 0.043(14) 0.000 0.014(8) 0.000
O2 0.082(18) 0.085(18) 0.082(18) -0.006(10) 0.031(11) -0.004(10)
O2W 0.13(3) 0.13(3) 0.13(3) -0.001(10) 0.045(13) 0.002(10)
O3 0.051(13) 0.047(13) 0.044(13) -0.001(9) 0.011(9) -0.004(9)
O3W 0.15(3) 0.15(3) 0.16(3) 0.000(10) 0.052(14) -0.002(10)
O4 0.077(17) 0.072(17) 0.074(17) 0.003(10) 0.019(10) -0.004(10)
O4W 0.12(3) 0.12(3) 0.12(3) 0.002(10) 0.042(12) 0.001(10)
O5 0.065(16) 0.069(16) 0.071(16) 0.003(9) 0.026(10) 0.008(9)
O6 0.060(15) 0.069(15) 0.063(15) 0.007(9) 0.027(10) 0.006(9)
O7 0.071(16) 0.061(16) 0.063(15) 0.004(9) 0.015(10) -0.001(9)
O8 0.034(11) 0.046(12) 0.038(12) 0.006(9) 0.017(9) 0.007(9)
O9 0.043(12) 0.038(12) 0.036(11) -0.001(9) 0.019(9) 0.005(9)
O10 0.045(12) 0.039(12) 0.049(13) -0.006(9) 0.010(9) 0.004(9)
O11 0.054(13) 0.055(14) 0.048(13) -0.006(9) 0.018(9) 0.004(9)
O12 0.054(14) 0.054(14) 0.054(14) -0.001(9) 0.014(9) 0.007(9)
O13 0.06(3) 0.04(3) 0.06(3) 0.00(2) -0.03(2) -0.01(2)
O14 0.036(12) 0.050(12) 0.038(12) -0.002(9) 0.020(9) -0.001(9)
O15 0.036(11) 0.040(12) 0.039(12) -0.003(9) 0.012(9) 0.008(9)
O16 0.031(11) 0.024(10) 0.026(10) 0.001(8) 0.011(8) 0.005(8)
O17 0.077(17) 0.078(18) 0.080(17) -0.006(10) 0.033(10) 0.001(10)
O18 0.072(16) 0.070(16) 0.073(16) -0.012(9) 0.028(10) -0.002(9)
O19 0.019(15) 0.021(15) 0.018(15) 0.001(9) 0.005(10) 0.003(9)
O20 0.014(14) 0.016(14) 0.016(14) 0.002(9) 0.006(9) -0.004(9)
O21 0.015(15) 0.018(15) 0.020(15) 0.005(9) 0.000(9) -0.006(9)
O22 0.013(14) 0.021(15) 0.019(15) 0.001(9) 0.008(10) 0.000(9)
C1 0.039(12) 0.041(11) 0.040(13) 0.005(8) 0.017(9) 0.001(8)
C2 0.029(13) 0.028(13) 0.029(13) 0.004(9) 0.012(9) -0.003(9)
C3 0.036(15) 0.038(15) 0.043(15) -0.002(9) 0.012(10) -0.006(9)
C4 0.022(13) 0.023(13) 0.027(13) -0.001(9) 0.003(9) -0.001(9)
C5 0.019(12) 0.018(12) 0.018(12) -0.002(9) 0.001(9) 0.003(9)
C6 0.014(11) 0.017(12) 0.018(12) 0.000(9) 0.001(8) -0.002(9)

loop_
_atom_type_symbol
_atom_type_description
_atom_type_scat_dispersion_real
_atom_type_scat_dispersion_imag
_atom_type_scat_source
C C 0.0033 0.0016 'International Tables Vol C Tables 4.2.6.8 and 6.1.1.4'
H H 0.0000 0.0000 'International Tables Vol C Tables 4.2.6.8 and 6.1.1.4'
N N 0.0061 0.0033 'International Tables Vol C Tables 4.2.6.8 and 6.1.1.4'
O O 0.0106 0.0060 'International Tables Vol C Tables 4.2.6.8 and 6.1.1.4'
Si Si 0.0817 0.0704 'International Tables Vol C Tables 4.2.6.8 and 6.1.1.4'
Cu Cu 0.3201 1.2651 'International Tables Vol C Tables 4.2.6.8 and 6.1.1.4'
W W -0.8490 6.8722 'International Tables Vol C Tables 4.2.6.8 and 6.1.1.4'

loop_
_geom_angle_atom_site_label_1
_geom_angle_atom_site_label_2
_geom_angle_atom_site_label_3
_geom_angle
_geom_angle_site_symmetry_1
_geom_angle_site_symmetry_3
N5 Cu1 N9 171.8(16) 2 .
N5 Cu1 N2 89.9(16) 2 .
N9 Cu1 N2 92.3(17) . .
N5 Cu1 N6 87.9(13) 2 .
N9 Cu1 N6 90.1(15) . .
N2 Cu1 N6 177.4(16) . .
N5 Cu1 O1W 82.8(12) 2 .
N9 Cu1 O1W 104.9(14) . .
N2 Cu1 O1W 94.0(13) . .
N6 Cu1 O1W 84.5(12) . .
O21 Si1 O21 180.000(11) . 7_564
O21 Si1 O20 66(3) . .
O21 Si1 O20 114(3) 7_564 .
O21 Si1 O20 114(3) . 7_564
O21 Si1 O20 66(3) 7_564 7_564
O20 Si1 O20 180(4) . 7_564
O21 Si1 O22 70(3) . .
O21 Si1 O22 110(3) 7_564 .
O20 Si1 O22 105(3) . .
O20 Si1 O22 75(3) 7_564 .
O21 Si1 O22 110(3) . 7_564
O21 Si1 O22 70(3) 7_564 7_564
O20 Si1 O22 75(3) . 7_564
O20 Si1 O22 105(3) 7_564 7_564
O22 Si1 O22 180(3) . 7_564
O21 Si1 O19 115(3) . .
O21 Si1 O19 65(3) 7_564 .
O20 Si1 O19 74(3) . .
O20 Si1 O19 106(3) 7_564 .
O22 Si1 O19 75(3) . .
O22 Si1 O19 105(3) 7_564 .
O21 Si1 O19 65(3) . 7_564
O21 Si1 O19 115(3) 7_564 7_564
O20 Si1 O19 106(3) . 7_564
O20 Si1 O19 74(3) 7_564 7_564
O22 Si1 O19 105(3) . 7_564
O22 Si1 O19 75(3) 7_564 7_564
O19 Si1 O19 180(3) . 7_564
O9 W1 O8 101.3(18) . .
O9 W1 O7 104(2) . .
O8 W1 O7 87(2) . .
O9 W1 O13 99(2) . 7_564
O8 W1 O13 159(2) . 7_564
O7 W1 O13 91(2) . 7_564
O9 W1 O6 98.2(19) . 7_564
O8 W1 O6 86.3(18) . 7_564
O7 W1 O6 157(2) . 7_564
O13 W1 O6 88(2) 7_564 7_564
O9 W1 O22 154.9(18) . 7_564
O8 W1 O22 99.1(18) . 7_564
O7 W1 O22 62(2) . 7_564
O13 W1 O22 62(2) 7_564 7_564
O6 W1 O22 98(2) 7_564 7_564
O9 W1 O19 154.7(19) . 7_564
O8 W1 O19 59.4(19) . 7_564
O7 W1 O19 92(2) . 7_564
O13 W1 O19 100(2) 7_564 7_564
O6 W1 O19 66.5(19) 7_564 7_564
O22 W1 O19 50.4(19) 7_564 7_564
O3 W2 O5 103(2) . .
O3 W2 O2 100(2) . .
O5 W2 O2 87(2) . .
O3 W2 O6 100(2) . .
O5 W2 O6 86(2) . .
O2 W2 O6 160(2) . .
O3 W2 O18 96(2) . .
O5 W2 O18 161(2) . .
O2 W2 O18 89(2) . .
O6 W2 O18 91(2) . .
O3 W2 O19 156(2) . .
O5 W2 O19 59(2) . .
O2 W2 O19 95(2) . .
O6 W2 O19 66(2) . .
O18 W2 O19 103(2) . .
O3 W2 O20 154(2) . .
O5 W2 O20 97(2) . .
O2 W2 O20 65(2) . .
O6 W2 O20 97(2) . .
O18 W2 O20 65.5(19) . .
O19 W2 O20 49.1(19) . .
O1 W3 O4 100(2) . .
O1 W3 O7 109(2) . .
O4 W3 O7 90(2) . .
O1 W3 O2 95(2) . .
O4 W3 O2 92(2) . .
O7 W3 O2 154(2) . .
O1 W3 O17 95(2) . .
O4 W3 O17 165(2) . .
O7 W3 O17 86(2) . .
O2 W3 O17 85(2) . .
O1 W3 O22 160(2) . 7_564
O4 W3 O22 64(2) . 7_564
O7 W3 O22 62(2) . 7_564
O2 W3 O22 97(2) . 7_564
O17 W3 O22 101(2) . 7_564
O1 W3 O20 151(2) . .
O4 W3 O20 102(2) . .
O7 W3 O20 90(2) . .
O2 W3 O20 65(2) . .
O17 W3 O20 64(2) . .
O22 W3 O20 48.9(18) 7_564 .
O10 W4 O15 98.4(18) . .
O10 W4 O11 102(2) . .
O15 W4 O11 88.1(17) . .
O10 W4 O5 105(2) . 7_564
O15 W4 O5 156(2) . 7_564
O11 W4 O5 89(2) . 7_564
O10 W4 O8 103.1(18) . .
O15 W4 O8 89.3(15) . .
O11 W4 O8 154.4(18) . .
O5 W4 O8 83.6(18) 7_564 .
O10 W4 O19 159(2) . 7_564
O15 W4 O19 95.1(19) . 7_564
O11 W4 O19 93(2) . 7_564
O5 W4 O19 62(2) 7_564 7_564
O8 W4 O19 61.5(19) . 7_564
O10 W4 O21 157.1(19) . .
O15 W4 O21 63.6(18) . .
O11 W4 O21 65(2) . .
O5 W4 O21 94(2) 7_564 .
O8 W4 O21 91.3(18) . .
O19 W4 O21 43(2) 7_564 .
O16 W5 O15 99.1(16) . .
O16 W5 O17 98(2) . .
O15 W5 O17 95(2) . .
O16 W5 O18 98(2) . .
O15 W5 O18 163(2) . .
O17 W5 O18 87(2) . .
O16 W5 O12 100.1(17) . .
O15 W5 O12 86.4(17) . .
O17 W5 O12 161(2) . .
O18 W5 O12 86(2) . .
O16 W5 O20 159.8(17) . .
O15 W5 O20 95.8(18) . .
O17 W5 O20 67(2) . .
O18 W5 O20 69(2) . .
O12 W5 O20 94.4(19) . .
O16 W5 O21 157.5(17) . .
O15 W5 O21 63.6(18) . .
O17 W5 O21 97(2) . .
O18 W5 O21 99(2) . .
O12 W5 O21 66(2) . .
O20 W5 O21 42.7(18) . .
O14 W6 O12 100(2) . .
O14 W6 O11 100.0(19) . .
O12 W6 O11 89.7(19) . .
O14 W6 O13 103(2) . .
O12 W6 O13 91(2) . .
O11 W6 O13 156(2) . .
O14 W6 O4 98(2) . 7_564
O12 W6 O4 162(2) . 7_564
O11 W6 O4 86(2) . 7_564
O13 W6 O4 86(2) . 7_564
O14 W6 O22 159(2) . .
O12 W6 O22 97(2) . .
O11 W6 O22 93(2) . .
O13 W6 O22 64(2) . .
O4 W6 O22 66(2) 7_564 .
O14 W6 O21 156.2(19) . .
O12 W6 O21 65.5(19) . .
O11 W6 O21 63.1(18) . .
O13 W6 O21 96(2) . .
O4 W6 O21 97(2) 7_564 .
O22 W6 O21 44.6(19) . .
C1 N1 N2 109(4) . .
C2 N2 N1 107(4) . .
C2 N2 Cu1 128(3) . .
N1 N2 Cu1 125(3) . .
C2 N3 N4 131(5) . .
C2 N3 C1 103(4) . .
N4 N3 C1 126(4) . .
N6 N5 C6 105(3) . .
N6 N5 Cu1 126(3) . 2
C6 N5 Cu1 129(2) . 2
C5 N6 N5 113(3) . .
C5 N6 Cu1 126(3) . .
N5 N6 Cu1 121(3) . .
C6 N7 N8 120(4) . .
C6 N7 C5 111(4) . .
N8 N7 C5 129(4) . .
C3 N9 N10 109(4) . .
C3 N9 Cu1 128(4) . .
N10 N9 Cu1 123(3) . .
C4 N10 N9 106(4) . .
N12 N11 C3 124(4) . .
N12 N11 C4 133(4) . .
C3 N11 C4 103(4) . .
Cu1 O1W Cu1 97(2) 2 .
W2 O2 W3 137(3) . .
W3 O4 W6 134(3) . 7_564
W2 O5 W4 141(3) . 7_564
W1 O6 W2 134(3) 7_564 .
W1 O7 W3 140(3) . .
W1 O8 W4 141(2) . .
W4 O11 W6 139(2) . .
W6 O12 W5 137(3) . .
W1 O13 W6 137(3) 7_564 .
W4 O15 W5 139(2) . .
W5 O17 W3 133(3) . .
W5 O18 W2 129(3) . .
Si1 O19 O21 52(3) . 7_564
Si1 O19 W4 127(3) . 7_564
O21 O19 W4 75(3) 7_564 7_564
Si1 O19 W2 117(3) . .
O21 O19 W2 136(4) 7_564 .
W4 O19 W2 99(2) 7_564 .
Si1 O19 W1 116(3) . 7_564
O21 O19 W1 130(4) 7_564 7_564
W4 O19 W1 98(2) 7_564 7_564
W2 O19 W1 94(2) . 7_564
Si1 O20 O21 54(3) . .
Si1 O20 W5 126(3) . .
O21 O20 W5 72(3) . .
Si1 O20 W2 120(3) . .
O21 O20 W2 134(4) . .
W5 O20 W2 96.3(19) . .
Si1 O20 W3 118(3) . .
O21 O20 W3 131(4) . .
W5 O20 W3 96(2) . .
W2 O20 W3 93.2(18) . .
Si1 O21 O20 60(3) . .
Si1 O21 O19 63(3) . 7_564
O20 O21 O19 101(4) . 7_564
Si1 O21 W5 125(3) . .
O20 O21 W5 65(3) . .
O19 O21 W5 131(4) 7_564 .
Si1 O21 W4 125(3) . .
O20 O21 W4 134(4) . .
O19 O21 W4 62(3) 7_564 .
W5 O21 W4 93(2) . .
Si1 O21 W6 121(3) . .
O20 O21 W6 127(3) . .
O19 O21 W6 128(3) 7_564 .
W5 O21 W6 91.4(19) . .
W4 O21 W6 91.8(18) . .
Si1 O22 W6 125(3) . .
Si1 O22 W1 119(3) . 7_564
W6 O22 W1 97(2) . 7_564
Si1 O22 W3 118(3) . 7_564
W6 O22 W3 96.7(19) . 7_564
W1 O22 W3 94(2) 7_564 7_564
N1 C1 N3 109(5) . .
N2 C2 N3 110(4) . .
N9 C3 N11 110(5) . .
N10 C4 N11 112(4) . .
N6 C5 N7 103(3) . .
N7 C6 N5 108(4) . .

loop_
_geom_bond_atom_site_label_1
_geom_bond_atom_site_label_2
_geom_bond_distance
_geom_bond_site_symmetry_2
Cu1 N5 1.96(3) 2
Cu1 N9 1.98(4) .
Cu1 N2 1.99(4) .
Cu1 N6 2.00(3) .
Cu1 O1W 2.40(4) .
Si1 O21 1.52(6) .
Si1 O21 1.52(6) 7_564
Si1 O20 1.63(5) .
Si1 O20 1.63(5) 7_564
Si1 O22 1.68(5) .
Si1 O22 1.68(5) 7_564
Si1 O19 1.71(6) .
Si1 O19 1.71(6) 7_564
W1 O9 1.74(4) .
W1 O8 1.80(4) .
W1 O7 1.84(5) .
W1 O13 1.87(5) 7_564
W1 O6 1.91(5) 7_564
W1 O22 2.40(6) 7_564
W1 O19 2.42(6) 7_564
W2 O3 1.69(4) .
W2 O5 1.83(5) .
W2 O2 1.90(6) .
W2 O6 1.94(5) .
W2 O18 2.00(5) .
W2 O19 2.42(6) .
W2 O20 2.43(5) .
W3 O1 1.63(4) .
W3 O4 1.89(6) .
W3 O7 1.89(5) .
W3 O2 1.90(6) .
W3 O17 1.95(6) .
W3 O22 2.40(6) 7_564
W3 O20 2.44(5) .
W4 O10 1.70(4) .
W4 O15 1.88(4) .
W4 O11 1.88(4) .
W4 O5 1.93(5) 7_564
W4 O8 1.95(3) .
W4 O19 2.24(6) 7_564
W4 O21 2.44(6) .
W5 O16 1.74(3) .
W5 O15 1.90(4) .
W5 O17 1.91(5) .
W5 O18 1.92(5) .
W5 O12 1.94(4) .
W5 O20 2.31(5) .
W5 O21 2.43(6) .
W6 O14 1.68(4) .
W6 O12 1.86(4) .
W6 O11 1.92(4) .
W6 O13 1.92(4) .
W6 O4 1.93(5) 7_564
W6 O22 2.30(5) .
W6 O21 2.50(6) .
N1 C1 1.25(7) .
N1 N2 1.401(10) .
N2 C2 1.27(6) .
N3 C2 1.38(6) .
N3 N4 1.401(10) .
N3 C1 1.42(7) .
N5 N6 1.400(10) .
N5 C6 1.40(5) .
N5 Cu1 1.96(3) 2
N6 C5 1.35(6) .
N7 C6 1.34(6) .
N7 N8 1.42(5) .
N7 C5 1.45(6) .
N9 C3 1.29(7) .
N9 N10 1.41(6) .
N10 C4 1.28(6) .
N11 N12 1.38(6) .
N11 C3 1.40(7) .
N11 C4 1.40(6) .
O1W Cu1 2.40(4) 2
O4 W6 1.93(5) 7_564
O5 W4 1.93(5) 7_564
O6 W1 1.91(5) 7_564
O13 W1 1.87(5) 7_564
O19 O21 1.73(8) 7_564
O19 W4 2.24(6) 7_564
O19 W1 2.42(6) 7_564
O20 O21 1.73(8) .
O21 O19 1.73(8) 7_564
O22 W1 2.40(6) 7_564
O22 W3 2.40(6) 7_564
